data_4124424
loop_
_publ_author_name
'Cotton, F.A.'
'Mott, G.N.'
'Fair, C.K.'
'Lewis, G.E.'
'Schultz, A.J.'
'Ross, F.K.'
'Williams, J.M.'

_publ_section_title
;
 Precise structural characterizations of the hexaaquovanadium(III) and
 diaquohydrogen ions. X-ray and neutron diffraction studies of (V (H2 O)6)
 (H5 O2) (C F3 S O3)4
;
_journal_name_full 'Journal of the American Chemical Society'
_journal_page_first 5319
_journal_page_last 5323
_journal_volume 106
_journal_year 1984
_chemical_formula_sum 'C4 H17 F12 O20 S4 V'
_chemical_name_systematic 'V (H2 O)6 (H5 O2) (C F3 S O3)4'
_space_group_IT_number 2
_symmetry_space_group_name_Hall '-P 1'
_symmetry_space_group_name_H-M 'P -1'
_cell_angle_alpha 103.4
_cell_angle_beta 95.2
_cell_angle_gamma 69.9
_cell_formula_units_Z 1
_cell_length_a 8.942
_cell_length_b 8.902
_cell_length_c 8.774
_cell_volume 637.985
_citation_journal_id_ASTM JACSAT
_cod_data_source_file Cotton_JACSAT_1984_1094.cif
_cod_data_source_block C4H17F12O20S4V1
_cod_original_formula_sum 'C4 H17 F12 O20 S4 V1'
_cod_database_code 4124424

loop_
_symmetry_equiv_pos_as_xyz
x,y,z
-x,-y,-z

loop_
_atom_site_label
_atom_site_type_symbol
_atom_site_fract_x
_atom_site_fract_y
_atom_site_fract_z
_atom_site_occupancy
_atom_site_U_iso_or_equiv
H2 H+1 0.3161 -0.1542 0.0082 1 0.0
H3 H+1 -0.0976 -0.1516 0.181 1 0.0
O2 O-2 -0.0012 -0.131 0.1535 1 0.0
O3 O-2 -0.0935 -0.1398 -0.1675 1 0.0
F4 F-1 0.6491 0.4805 -0.0626 1 0.0
O10 O-2 0.3566 0.0439 0.4795 1 0.0
O5 O-2 -0.0058 0.1957 0.463 1 0.0
H1 H+1 0.2525 -0.1843 -0.172 1 0.0
O1 O-2 0.2219 -0.1402 -0.0614 1 0.0
F3 F-1 -0.1822 0.5454 0.4769 1 0.0
S2 S+6 0.6362 0.7736 0.092 1 0.0
F6 F-1 0.6655 0.5099 0.1878 1 0.0
C2 C+2 0.7093 0.55 0.0676 1 0.0
F5 F-1 0.867 0.4924 0.0593 1 0.0
H7 H+1 0.5 0 0.5 1 0.0
O4 O-2 -0.2796 0.2455 0.3632 1 0.0
O9 O-2 0.7367 0.8253 0.2203 1 0.0
H5 H+1 -0.181 -0.1756 -0.1439 1 0.0
H9 H+1 0.3162 -0.0456 0.4366 1 0.0
O6 O-2 -0.2142 0.1952 0.6229 1 0.0
F1 F-1 -0.1312 0.4956 0.7074 1 0.0
O7 O-2 0.6665 0.8014 -0.0551 1 0.0
H4 H+1 0.0815 -0.155 0.2331 1 0.0
H6 H+1 -0.0676 -0.1685 -0.2787 1 0.0
H8 H+1 0.3058 0.0986 0.5806 1 0.0
C1 C+2 -0.219 0.4754 0.5784 1 0.0
S1 S+6 -0.1733 0.2535 0.4968 1 0.0
V1 V+3 0 0 0 1 0.0
F2 F-1 -0.3714 0.5474 0.6133 1 0.0
O8 O-2 0.4717 0.8248 0.1338 1 0.0
